data_8000081
loop_
_publ_author_name
'Shiomi, Daisuke'
'Kanzaki, Yuki'
'Okada, Sho'
'Arima, Ryosuke'
'Miyazaki, Yuji'
'Inaba, Akira'
'Tanaka, Rika'
'Sato, Kazunobu'
'Takui, Takeji'

_publ_section_title
;
 An Enantiopair of Organic Ferromagnet Crystals Based on Helical Molecular
 Packing of Achiral Organic Radicals
;
_journal_issue 24
_journal_name_full 'The Journal of Physical Chemistry Letters'
_journal_page_first 3036
_journal_paper_doi 10.1021/jz2014105
_journal_volume 2
_journal_year 2011
_chemical_absolute_configuration ad
_chemical_formula_moiety 'C13 H15 N4 O6'
_chemical_formula_sum 'C13 H15 N4 O6'
_chemical_formula_weight 323.29
_space_group_IT_number 76
_symmetry_cell_setting tetragonal
_symmetry_Int_Tables_number 76
_symmetry_space_group_name_Hall 'P 4w'
_symmetry_space_group_name_H-M 'P 41'
_cell_angle_alpha 90.00
_cell_angle_beta 90.00
_cell_angle_gamma 90.00
_cell_formula_units_Z 4
_cell_length_a 10.6905(4)
_cell_length_b 10.6905(4)
_cell_length_c 12.9823(4)
_cell_measurement_reflns_used 20167
_cell_measurement_temperature 296(2)
_cell_measurement_theta_max 66.6
_cell_measurement_theta_min 3.4
_cell_volume 1483.71(9)
_computing_cell_refinement PROCESS-AUTO
_computing_data_collection PROCESS-AUTO
_computing_molecular_graphics 'Ortep-3 for Windows (Farrugia, 1997)'
_computing_publication_material SHELXL97
_computing_structure_refinement 'SHELXL-97 (Sheldrick, 1997)'
_computing_structure_solution 'SIR97 (Altomare <i>et al.</i>,  1999)'
_diffrn_ambient_temperature 296(2)
_diffrn_detector_area_resol_mean 10.00
_diffrn_measured_fraction_theta_full 0.992
_diffrn_measured_fraction_theta_max 0.993
_diffrn_measurement_device_type 'Rigaku RAXIS-RAPID'
_diffrn_measurement_method \w
_diffrn_radiation_detector 'Imaging Plate'
_diffrn_radiation_monochromator 'Graphite Monochromator'
_diffrn_radiation_source 'Rotating Anode'
_diffrn_radiation_type CuK\a
_diffrn_radiation_wavelength 1.54178
_diffrn_reflns_av_R_equivalents 0.0291
_diffrn_reflns_av_sigmaI/netI 0.0115
_diffrn_reflns_limit_h_max 12
_diffrn_reflns_limit_h_min -12
_diffrn_reflns_limit_k_max 12
_diffrn_reflns_limit_k_min -12
_diffrn_reflns_limit_l_max 14
_diffrn_reflns_limit_l_min -15
_diffrn_reflns_number 17135
_diffrn_reflns_reduction_process 'Lp corrections applied'
_diffrn_reflns_theta_full 68.21
_diffrn_reflns_theta_max 68.21
_diffrn_reflns_theta_min 4.14
_diffrn_source_current 100.0000
_diffrn_source_voltage 50.0000
_exptl_absorpt_coefficient_mu 0.996
_exptl_absorpt_correction_T_max 0.7219
_exptl_absorpt_correction_T_min 0.6628
_exptl_absorpt_correction_type multi-scan
_exptl_absorpt_process_details
;
    Higashi, T. (1995). Program for Absorption Correction.
    Rigaku Corporation, Tokyo, Japan.
;
_exptl_crystal_colour 'dark blue'
_exptl_crystal_density_diffrn 1.447
_exptl_crystal_density_method 'not measured'
_exptl_crystal_description prism
_exptl_crystal_F_000 676
_exptl_crystal_preparation
;
mounted on a glass fiber with epoxy resin and 
placed in air at room temperature'
;
_exptl_crystal_size_max 0.45
_exptl_crystal_size_mid 0.40
_exptl_crystal_size_min 0.35
_refine_diff_density_max 0.172
_refine_diff_density_min -0.277
_refine_diff_density_rms 0.069
_refine_ls_abs_structure_details 'Flack H D (1983), Acta Cryst. A39, 876-881'
_refine_ls_abs_structure_Flack 0.20(18)
_refine_ls_extinction_method none
_refine_ls_goodness_of_fit_ref 1.112
_refine_ls_hydrogen_treatment refall
_refine_ls_matrix_type full
_refine_ls_number_parameters 268
_refine_ls_number_reflns 2647
_refine_ls_number_restraints 1
_refine_ls_restrained_S_all 1.112
_refine_ls_R_factor_all 0.0388
_refine_ls_R_factor_gt 0.0384
_refine_ls_shift/su_max 0.000
_refine_ls_shift/su_mean 0.000
_refine_ls_structure_factor_coef Fsqd
_refine_ls_weighting_details 'calc w=1/[\s^2^(Fo^2^)+(0.0638P)^2^+0.0866P] where P=(Fo^2^+2Fc^2^)/3'
_refine_ls_weighting_scheme calc
_refine_ls_wR_factor_gt 0.0898
_refine_ls_wR_factor_ref 0.0905
_reflns_number_gt 2608
_reflns_number_total 2647
_reflns_threshold_expression >2sigma(I)
_cod_data_source_file jz2014105_si_001.cif
_cod_data_source_block DNkan
_cod_original_sg_symbol_Hall 'P 4w '
_cod_original_sg_symbol_H-M P41
_cod_database_code 8000081

loop_
_symmetry_equiv_pos_as_xyz
'x, y, z'
'-x, -y, z+1/2'
'-y, x, z+1/4'
'y, -x, z+3/4'

loop_
_atom_site_label
_atom_site_type_symbol
_atom_site_fract_x
_atom_site_fract_y
_atom_site_fract_z
_atom_site_U_iso_or_equiv
_atom_site_adp_type
_atom_site_occupancy
_atom_site_symmetry_multiplicity
_atom_site_calc_flag
C1 C 0.56528(14) 0.26523(15) 0.31781(12) 0.0398(3) Uani 1 1 d
C2 C 0.63610(15) 0.37399(16) 0.31225(13) 0.0418(3) Uani 1 1 d
H2A H 0.598(2) 0.453(2) 0.3340(18) 0.047(5) Uiso 1 1 d
C3 C 0.75704(15) 0.36499(16) 0.27475(13) 0.0443(3) Uani 1 1 d
C4 C 0.81048(14) 0.25402(18) 0.24298(14) 0.0480(4) Uani 1 1 d
H4A H 0.888(3) 0.248(2) 0.215(2) 0.064(6) Uiso 1 1 d
C5 C 0.73800(15) 0.14833(17) 0.25249(13) 0.0468(4) Uani 1 1 d
C6 C 0.61697(15) 0.14980(17) 0.28905(14) 0.0441(3) Uani 1 1 d
H6A H 0.570(2) 0.079(2) 0.2901(18) 0.052(5) Uiso 1 1 d
N1 N 0.83396(14) 0.47890(16) 0.26966(13) 0.0538(4) Uani 1 1 d
O1 O 0.79037(17) 0.57618(14) 0.30301(13) 0.0694(4) Uani 1 1 d
O2 O 0.93837(12) 0.47026(17) 0.23063(16) 0.0777(5) Uani 1 1 d
N2 N 0.79344(15) 0.02729(17) 0.22228(14) 0.0611(4) Uani 1 1 d
O3 O 0.89749(14) 0.02907(18) 0.18332(17) 0.0843(6) Uani 1 1 d
O4 O 0.73235(18) -0.06743(16) 0.23769(18) 0.0860(6) Uani 1 1 d
C7 C 0.43636(13) 0.26931(14) 0.35550(13) 0.0390(3) Uani 1 1 d
C8 C 0.25459(14) 0.33768(15) 0.44235(14) 0.0434(4) Uani 1 1 d
C9 C 0.22995(13) 0.20660(15) 0.39347(14) 0.0427(3) Uani 1 1 d
C10 C 0.2232(2) 0.3500(3) 0.55504(19) 0.0647(5) Uani 1 1 d
H10A H 0.262(2) 0.288(2) 0.598(2) 0.058(6) Uiso 1 1 d
H10B H 0.255(3) 0.426(3) 0.581(3) 0.084(9) Uiso 1 1 d
H10C H 0.138(3) 0.355(3) 0.564(2) 0.078(8) Uiso 1 1 d
C11 C 0.1970(2) 0.4458(2) 0.3815(2) 0.0659(6) Uani 1 1 d
H11A H 0.104(2) 0.449(2) 0.397(2) 0.064(6) Uiso 1 1 d
H11B H 0.223(3) 0.444(3) 0.311(3) 0.083(9) Uiso 1 1 d
H11C H 0.236(3) 0.529(3) 0.409(2) 0.080(8) Uiso 1 1 d
C12 C 0.2371(2) 0.09856(19) 0.4704(2) 0.0604(5) Uani 1 1 d
H12A H 0.163(3) 0.104(3) 0.517(3) 0.083(8) Uiso 1 1 d
H12B H 0.320(2) 0.101(2) 0.514(2) 0.064(6) Uiso 1 1 d
H12C H 0.231(2) 0.017(3) 0.426(2) 0.071(7) Uiso 1 1 d
C13 C 0.11220(18) 0.1963(3) 0.3298(2) 0.0633(5) Uani 1 1 d
H13A H 0.041(3) 0.211(3) 0.379(3) 0.090(9) Uiso 1 1 d
H13B H 0.124(3) 0.261(3) 0.271(2) 0.073(7) Uiso 1 1 d
H13C H 0.104(3) 0.110(3) 0.307(3) 0.077(8) Uiso 1 1 d
N3 N 0.39379(12) 0.34890(12) 0.42776(12) 0.0410(3) Uani 1 1 d
O5 O 0.45846(12) 0.43104(13) 0.47488(11) 0.0556(3) Uani 1 1 d
N4 N 0.34306(12) 0.19366(12) 0.32526(11) 0.0415(3) Uani 1 1 d
O6 O 0.34921(12) 0.11090(12) 0.25381(11) 0.0575(3) Uani 1 1 d

loop_
_atom_site_aniso_label
_atom_site_aniso_U_11
_atom_site_aniso_U_22
_atom_site_aniso_U_33
_atom_site_aniso_U_23
_atom_site_aniso_U_13
_atom_site_aniso_U_12
C1 0.0355(7) 0.0460(8) 0.0379(7) 0.0000(6) -0.0017(6) -0.0006(6)
C2 0.0373(7) 0.0467(8) 0.0414(8) 0.0018(6) -0.0031(6) -0.0004(6)
C3 0.0367(7) 0.0558(9) 0.0404(8) 0.0072(7) -0.0046(6) -0.0044(6)
C4 0.0316(7) 0.0688(10) 0.0436(9) -0.0014(7) -0.0028(6) 0.0029(6)
C5 0.0414(8) 0.0569(10) 0.0419(9) -0.0067(7) -0.0045(7) 0.0101(7)
C6 0.0414(8) 0.0465(8) 0.0444(9) -0.0034(6) -0.0027(6) -0.0003(7)
N1 0.0459(8) 0.0638(10) 0.0518(9) 0.0115(7) -0.0084(6) -0.0137(6)
O1 0.0783(9) 0.0601(8) 0.0699(10) -0.0027(7) 0.0044(8) -0.0207(7)
O2 0.0403(7) 0.0882(11) 0.1046(13) 0.0241(10) 0.0039(7) -0.0136(6)
N2 0.0527(8) 0.0680(10) 0.0626(10) -0.0191(8) -0.0055(8) 0.0166(7)
O3 0.0510(8) 0.1009(12) 0.1011(14) -0.0382(11) 0.0039(8) 0.0218(8)
O4 0.0883(11) 0.0591(9) 0.1106(16) -0.0188(9) 0.0137(11) 0.0119(8)
C7 0.0365(7) 0.0392(7) 0.0412(8) -0.0028(6) -0.0006(6) -0.0012(5)
C8 0.0345(7) 0.0461(8) 0.0497(9) -0.0004(7) 0.0039(6) 0.0011(6)
C9 0.0330(7) 0.0465(8) 0.0485(9) 0.0001(7) 0.0015(6) -0.0016(6)
C10 0.0599(12) 0.0763(14) 0.0580(13) -0.0136(11) 0.0158(10) -0.0050(11)
C11 0.0521(10) 0.0539(10) 0.0915(19) 0.0107(11) 0.0014(11) 0.0107(8)
C12 0.0592(11) 0.0505(10) 0.0715(13) 0.0124(9) 0.0118(10) -0.0030(8)
C13 0.0387(9) 0.0831(14) 0.0683(13) -0.0077(11) -0.0070(9) -0.0032(8)
N3 0.0359(6) 0.0433(6) 0.0436(7) -0.0048(6) 0.0015(5) -0.0023(5)
O5 0.0508(6) 0.0575(7) 0.0585(8) -0.0190(6) 0.0016(6) -0.0123(5)
N4 0.0360(6) 0.0437(7) 0.0448(7) -0.0052(5) -0.0001(5) -0.0031(5)
O6 0.0529(7) 0.0580(7) 0.0615(8) -0.0225(6) 0.0027(6) -0.0093(5)

loop_
_atom_type_symbol
_atom_type_description
_atom_type_scat_dispersion_real
_atom_type_scat_dispersion_imag
_atom_type_scat_source
C C 0.0181 0.0091 'International Tables Vol C Tables 4.2.6.8 and 6.1.1.4'
H H 0.0000 0.0000 'International Tables Vol C Tables 4.2.6.8 and 6.1.1.4'
N N 0.0311 0.0180 'International Tables Vol C Tables 4.2.6.8 and 6.1.1.4'
O O 0.0492 0.0322 'International Tables Vol C Tables 4.2.6.8 and 6.1.1.4'

loop_
_geom_angle_atom_site_label_1
_geom_angle_atom_site_label_2
_geom_angle_atom_site_label_3
_geom_angle
C2 C1 C6 120.51(15)
C2 C1 C7 120.38(14)
C6 C1 C7 119.10(14)
C3 C2 C1 117.96(16)
C3 C2 H2A 123.3(12)
C1 C2 H2A 118.7(12)
C4 C3 C2 123.46(15)
C4 C3 N1 117.83(15)
C2 C3 N1 118.70(16)
C5 C4 C3 116.50(15)
C5 C4 H4A 119.5(16)
C3 C4 H4A 124.0(16)
C4 C5 C6 123.39(16)
C4 C5 N2 118.03(16)
C6 C5 N2 118.58(16)
C5 C6 C1 118.14(15)
C5 C6 H6A 120.8(14)
C1 C6 H6A 120.9(14)
O1 N1 O2 123.89(17)
O1 N1 C3 118.46(15)
O2 N1 C3 117.64(17)
O4 N2 O3 124.57(18)
O4 N2 C5 117.94(16)
O3 N2 C5 117.50(19)
N4 C7 N3 109.48(13)
N4 C7 C1 125.73(14)
N3 C7 C1 124.79(14)
N3 C8 C10 109.59(16)
N3 C8 C11 105.83(14)
C10 C8 C11 110.24(19)
N3 C8 C9 100.79(11)
C10 C8 C9 115.83(16)
C11 C8 C9 113.62(17)
N4 C9 C13 109.92(15)
N4 C9 C12 105.95(13)
C13 C9 C12 110.14(17)
N4 C9 C8 100.73(11)
C13 C9 C8 115.39(15)
C12 C9 C8 113.85(16)
C8 C10 H10A 114.2(15)
C8 C10 H10B 110(2)
H10A C10 H10B 103(2)
C8 C10 H10C 110.6(19)
H10A C10 H10C 113(2)
H10B C10 H10C 105(3)
C8 C11 H11A 108.6(14)
C8 C11 H11B 111.4(18)
H11A C11 H11B 119(2)
C8 C11 H11C 108.0(16)
H11A C11 H11C 107(2)
H11B C11 H11C 103(2)
C9 C12 H12A 108.5(17)
C9 C12 H12B 111.9(14)
H12A C12 H12B 110(2)
C9 C12 H12C 105.5(15)
H12A C12 H12C 109(2)
H12B C12 H12C 112(2)
C9 C13 H13A 106.0(19)
C9 C13 H13B 104.5(15)
H13A C13 H13B 117(2)
C9 C13 H13C 108.0(17)
H13A C13 H13C 106(2)
H13B C13 H13C 115(2)
O5 N3 C7 125.94(14)
O5 N3 C8 122.08(13)
C7 N3 C8 111.82(13)
O6 N4 C7 126.05(13)
O6 N4 C9 121.98(13)
C7 N4 C9 111.67(12)

loop_
_geom_bond_atom_site_label_1
_geom_bond_atom_site_label_2
_geom_bond_distance
C1 C2 1.389(2)
C1 C6 1.403(2)
C1 C7 1.463(2)
C2 C3 1.385(2)
C2 H2A 0.98(2)
C3 C4 1.380(3)
C3 N1 1.471(2)
C4 C5 1.376(3)
C4 H4A 0.91(3)
C5 C6 1.378(2)
C5 N2 1.476(2)
C6 H6A 0.91(2)
N1 O1 1.219(2)
N1 O2 1.229(2)
N2 O4 1.221(3)
N2 O3 1.222(2)
C7 N4 1.343(2)
C7 N3 1.346(2)
C8 N3 1.5049(19)
C8 C10 1.507(3)
C8 C11 1.530(3)
C8 C9 1.561(2)
C9 N4 1.505(2)
C9 C13 1.510(2)
C9 C12 1.529(3)
C10 H10A 0.96(3)
C10 H10B 0.94(3)
C10 H10C 0.92(3)
C11 H11A 1.02(3)
C11 H11B 0.96(4)
C11 H11C 1.04(3)
C12 H12A 1.00(3)
C12 H12B 1.05(3)
C12 H12C 1.05(3)
C13 H13A 1.01(3)
C13 H13B 1.04(3)
C13 H13C 0.97(3)
N3 O5 1.2740(18)
N4 O6 1.2835(18)

loop_
_geom_contact_atom_site_label_1
_geom_contact_atom_site_label_2
_geom_contact_distance
_geom_contact_site_symmetry_2
C2 O5 3.050(2) 4_564
C7 O5 3.369(2) 4_564

loop_
_geom_torsion_atom_site_label_1
_geom_torsion_atom_site_label_2
_geom_torsion_atom_site_label_3
_geom_torsion_atom_site_label_4
_geom_torsion
C6 C1 C2 C3 1.9(2)
C7 C1 C2 C3 -179.19(15)
C1 C2 C3 C4 -0.1(3)
C1 C2 C3 N1 -179.17(14)
C2 C3 C4 C5 -1.6(3)
N1 C3 C4 C5 177.49(15)
C3 C4 C5 C6 1.6(3)
C3 C4 C5 N2 -178.14(16)
C4 C5 C6 C1 0.1(3)
N2 C5 C6 C1 179.83(16)
C2 C1 C6 C5 -1.9(3)
C7 C1 C6 C5 179.16(15)
C4 C3 N1 O1 -175.85(17)
C2 C3 N1 O1 3.3(2)
C4 C3 N1 O2 5.0(2)
C2 C3 N1 O2 -175.87(17)
C4 C5 N2 O4 174.83(19)
C6 C5 N2 O4 -4.9(3)
C4 C5 N2 O3 -5.3(3)
C6 C5 N2 O3 174.96(19)
C2 C1 C7 N4 148.68(16)
C6 C1 C7 N4 -32.4(3)
C2 C1 C7 N3 -32.6(3)
C6 C1 C7 N3 146.37(16)
N3 C8 C9 N4 -21.83(14)
C10 C8 C9 N4 -139.96(17)
C11 C8 C9 N4 90.90(16)
N3 C8 C9 C13 -140.10(16)
C10 C8 C9 C13 101.8(2)
C11 C8 C9 C13 -27.4(2)
N3 C8 C9 C12 91.10(16)
C10 C8 C9 C12 -27.0(2)
C11 C8 C9 C12 -156.17(16)
N4 C7 N3 O5 178.07(16)
C1 C7 N3 O5 -0.9(3)
N4 C7 N3 C8 -6.46(19)
C1 C7 N3 C8 174.62(15)
C10 C8 N3 O5 -43.0(2)
C11 C8 N3 O5 75.8(2)
C9 C8 N3 O5 -165.60(15)
C10 C8 N3 C7 141.32(17)
C11 C8 N3 C7 -99.82(19)
C9 C8 N3 C7 18.73(17)
N3 C7 N4 O6 176.28(15)
C1 C7 N4 O6 -4.8(3)
N3 C7 N4 C9 -9.91(18)
C1 C7 N4 C9 169.00(15)
C13 C9 N4 O6 -42.9(2)
C12 C9 N4 O6 76.04(19)
C8 C9 N4 O6 -165.14(15)
C13 C9 N4 C7 142.96(16)
C12 C9 N4 C7 -98.06(17)
C8 C9 N4 C7 20.76(16)
